data_4122744
loop_
_publ_author_name
'Henkelis, James J.'
'Carruthers, Christopher J.'
'Chambers, Scott E.'
'Clowes, Rob'
'Cooper, Andrew I.'
'Fisher, Julie'
'Hardie, Michaele J.'

_publ_section_title
;
 Metallo-cryptophanes decorated with bis-N-heterocyclic carbene ligands:
 self-assembly and guest uptake into a nonporous crystalline lattice.
;
_journal_issue 41
_journal_name_full 'Journal of the American Chemical Society'
_journal_page_first 14393
_journal_page_last 14396
_journal_paper_doi 10.1021/ja508502u
_journal_volume 136
_journal_year 2014
_chemical_formula_sum 'C171 H147 B6 F24 I6 N18 O22.5 Pd3'
_chemical_formula_weight 4415.53
_chemical_name_systematic
; 
di(tris(isonicotinoyl)-cyclotriguaiacylene}
tri[1,1'-methylenebis(3-(naphthalen-2-ylmethyl)-
imidazol-2-ylidene)]tripalladium(II) tetrafluoroborate 
iodine clathrate
;
_space_group_IT_number 176
_symmetry_cell_setting hexagonal
_symmetry_space_group_name_Hall '-P 6c'
_symmetry_space_group_name_H-M 'P 63/m'
_atom_sites_solution_hydrogens geom
_atom_sites_solution_primary direct
_atom_sites_solution_secondary difmap
_audit_creation_method SHELXL-97
_cell_angle_alpha 90.00
_cell_angle_beta 90.00
_cell_angle_gamma 120.00
_cell_formula_units_Z 2
_cell_length_a 24.7016(8)
_cell_length_b 24.7016(8)
_cell_length_c 20.3905(7)
_cell_measurement_temperature 100(2)
_cell_volume 10774.8(6)
_computing_structure_refinement 'SHELXL-97 (Sheldrick, 1997)'
_computing_structure_solution 'SHELXS-97 (Sheldrick, 1990)'
_diffrn_ambient_temperature 100(2)
_diffrn_measured_fraction_theta_full 1.000
_diffrn_measured_fraction_theta_max 1.000
_diffrn_measurement_device_type 'SuperNova, Dual, Cu at zero, Atlas'
_diffrn_measurement_method '\w scans'
_diffrn_radiation_monochromator mirror
_diffrn_radiation_source 'SuperNova (Cu) X-ray Source'
_diffrn_radiation_type CuK\a
_diffrn_radiation_wavelength 1.54184
_diffrn_reflns_av_R_equivalents 0.0536
_diffrn_reflns_av_sigmaI/netI 0.0506
_diffrn_reflns_limit_h_max 13
_diffrn_reflns_limit_h_min -22
_diffrn_reflns_limit_k_max 20
_diffrn_reflns_limit_k_min -21
_diffrn_reflns_limit_l_max 18
_diffrn_reflns_limit_l_min -17
_diffrn_reflns_number 14403
_diffrn_reflns_theta_full 44.99
_diffrn_reflns_theta_max 44.99
_diffrn_reflns_theta_min 2.99
_exptl_absorpt_coefficient_mu 9.419
_exptl_absorpt_correction_T_max 0.3522
_exptl_absorpt_correction_T_min 0.2424
_exptl_absorpt_correction_type multi-scan
_exptl_crystal_colour brown
_exptl_crystal_density_diffrn 1.361
_exptl_crystal_density_method 'not measured'
_exptl_crystal_description needle
_exptl_crystal_F_000 4362
_exptl_crystal_size_max 0.21
_exptl_crystal_size_mid 0.14
_exptl_crystal_size_min 0.14
_refine_diff_density_max 1.901
_refine_diff_density_min -2.005
_refine_diff_density_rms 0.230
_refine_ls_extinction_method none
_refine_ls_goodness_of_fit_ref 1.761
_refine_ls_hydrogen_treatment noref
_refine_ls_matrix_type full
_refine_ls_number_parameters 404
_refine_ls_number_reflns 3029
_refine_ls_number_restraints 20
_refine_ls_restrained_S_all 1.760
_refine_ls_R_factor_all 0.1843
_refine_ls_R_factor_gt 0.1468
_refine_ls_shift/su_max 0.044
_refine_ls_shift/su_mean 0.008
_refine_ls_structure_factor_coef Fsqd
_refine_ls_weighting_details 'calc w=1/[\s^2^(Fo^2^)+(0.2000P)^2^+0.0000P] where P=(Fo^2^+2Fc^2^)/3'
_refine_ls_weighting_scheme calc
_refine_ls_wR_factor_gt 0.3884
_refine_ls_wR_factor_ref 0.4234
_reflns_number_gt 2088
_reflns_number_total 3029
_reflns_threshold_expression >2sigma(I)
_cod_data_source_file ja508502u_si_005.cif
_cod_data_source_block c:
_cod_depositor_comments
;
The following automatic conversions were performed:

'_symmetry_cell_setting' value 'Hexagonal' changed to 'hexagonal'
according to
/home/saulius/struct/COD-crude-data--automatic-downloads/rss-feeds/ACS/lib/dictionaries/cif_core.dic
dictionary named 'cif_core.dic' version 2.4.2 from 2011-04-26.

Automatic conversion script
Id: cif_fix_values 2827 2014-09-09 07:05:25Z andrius 

 Adding full bibliography for 4122738--4122744.cif.
;
_cod_original_sg_symbol_H-M P6(3)/m
_cod_original_formula_sum 'C171 H147 B6 F24 I6 N18 O22.50 Pd3'
_cod_database_code 4122744

loop_
_symmetry_equiv_pos_as_xyz
'x, y, z'
'x-y, x, z+1/2'
'-y, x-y, z'
'-x, -y, z+1/2'
'-x+y, -x, z'
'y, -x+y, z+1/2'
'-x, -y, -z'
'-x+y, -x, -z-1/2'
'y, -x+y, -z'
'x, y, -z-1/2'
'x-y, x, -z'
'-y, x-y, -z-1/2'

loop_
_atom_site_label
_atom_site_type_symbol
_atom_site_fract_x
_atom_site_fract_y
_atom_site_fract_z
_atom_site_U_iso_or_equiv
_atom_site_adp_type
_atom_site_occupancy
_atom_site_symmetry_multiplicity
_atom_site_calc_flag
_atom_site_refinement_flags
_atom_site_disorder_assembly
_atom_site_disorder_group
I1 I 0.0396(3) 0.0688(4) 0.7500 0.193(3) Uani 0.67 2 d SP . .
Pd1 Pd 0.01723(9) 0.23771(9) 0.7500 0.0562(12) Uani 1 2 d S . .
F1 F 0.0000 0.0000 0.5728(17) 0.068(9) Uani 0.50 3 d SPU . .
O1 O 0.1100(11) 0.5549(9) 0.5043(14) 0.169(11) Uani 1 1 d . . .
N1 N -0.0029(9) 0.1511(8) 0.8665(8) 0.059(4) Uani 1 1 d . . .
C1 C -0.1222(13) 0.1214(14) 0.7500 0.070(9) Uani 1 2 d S . .
H1A H -0.1283 0.1580 0.7500 0.084 Uiso 1 2 calc SR . .
H1B H -0.1636 0.0828 0.7500 0.084 Uiso 1 2 calc SR . .
B1 B 0.0000 0.0000 0.5000 0.070(13) Uani 1 6 d SU . .
I2 I 0.3333 0.6667 0.5545(7) 0.279(7) Uani 0.50 3 d SPD . 1
F2 F -0.0194(9) 0.0425(9) 0.4805(9) 0.056(5) Uani 0.50 1 d PU . .
O2 O 0.1586(9) 0.4764(7) 0.5179(8) 0.094(5) Uani 1 1 d . . .
N2 N -0.0851(9) 0.1229(9) 0.8074(8) 0.063(5) Uani 1 1 d . . .
C2 C -0.0255(11) 0.1674(9) 0.8139(11) 0.056(5) Uani 1 1 d . . .
B2 B -0.1131(18) 0.3198(17) 0.7500 0.046(12) Uiso 0.67 2 d SPD . .
I3 I 0.4326(15) 0.7319(19) 0.6338(16) 0.321(18) Uani 0.17 1 d PD A 1
F3 F -0.0986(10) 0.3482(11) 0.6915(10) 0.120(7) Uiso 0.67 1 d PD . .
O3 O 0.0614(9) 0.4263(9) 0.4707(10) 0.106(6) Uani 1 1 d . . .
N3 N 0.0485(10) 0.3054(7) 0.6757(9) 0.068(5) Uani 1 1 d . . .
C3 C -0.1048(12) 0.0764(10) 0.8552(11) 0.062(6) Uani 1 1 d . . .
H3 H -0.1453 0.0413 0.8613 0.075 Uiso 1 1 calc R . .
B3 B 0.1883(17) 0.2411(17) 0.7500 0.072(11) Uiso 1 2 d SD . .
I4 I 0.4748(10) 0.7879(10) 0.6080(11) 0.181(7) Uani 0.17 1 d PD B 2
F4 F -0.0970(11) 0.2683(11) 0.7500 0.077(7) Uiso 0.67 2 d SPD . .
O4 O 0.068(2) 0.464(2) 0.7500 0.108(15) Uiso 0.50 2 d SP . .
C4 C -0.0545(15) 0.0923(11) 0.8897(13) 0.076(7) Uani 1 1 d . . .
H4 H -0.0519 0.0687 0.9252 0.091 Uiso 1 1 calc R . .
I5 I 0.5880(10) 0.8828(10) 0.6469(10) 0.228(11) Uani 0.17 1 d PD B 2
F5 F -0.1778(16) 0.2792(16) 0.7500 0.138(11) Uiso 0.67 2 d SPD . .
O5 O 0.155(3) 0.513(3) 1.2500 0.16(2) Uiso 0.50 2 d SP . .
C5 C 0.0613(11) 0.1826(11) 0.8879(11) 0.072(6) Uani 1 1 d . . .
H5A H 0.0880 0.2076 0.8508 0.086 Uiso 1 1 calc R . .
H5B H 0.0728 0.1506 0.8986 0.086 Uiso 1 1 calc R . .
F6 F 0.2167(10) 0.2428(10) 0.6925(12) 0.196(8) Uiso 1 1 d D . .
O6 O 0.520(2) 0.791(2) 0.7500 0.111(15) Uiso 0.50 2 d SP C 2
C6 C 0.0767(14) 0.2269(12) 0.9487(13) 0.081(7) Uani 1 1 d . . .
F7 F 0.1689(16) 0.2817(16) 0.7500 0.214(13) Uiso 1 2 d SD . .
C7 C 0.1344(13) 0.2669(13) 0.9632(12) 0.081(7) Uani 1 1 d . . .
H7 H 0.1676 0.2709 0.9364 0.098 Uiso 1 1 calc R . .
F8 F 0.1400(19) 0.1755(19) 0.7500 0.264(18) Uiso 1 2 d SD . .
C8 C 0.1468(14) 0.3053(10) 1.0211(15) 0.079(8) Uani 1 1 d . . .
C9 C 0.2113(16) 0.3457(13) 1.0346(15) 0.099(10) Uani 1 1 d . . .
H9 H 0.2437 0.3489 1.0068 0.119 Uiso 1 1 calc R . .
C10 C 0.2229(15) 0.3798(14) 1.091(2) 0.114(11) Uani 1 1 d . . .
H10 H 0.2652 0.4064 1.1040 0.137 Uiso 1 1 calc R . .
C11 C 0.1773(18) 0.3777(11) 1.1303(14) 0.088(8) Uani 1 1 d . . .
H11 H 0.1888 0.4021 1.1692 0.105 Uiso 1 1 calc R . .
C12 C 0.1157(18) 0.3417(15) 1.1152(19) 0.123(10) Uani 1 1 d . . .
H12 H 0.0841 0.3424 1.1411 0.147 Uiso 1 1 calc R . .
C13 C 0.1002(15) 0.3010(13) 1.0558(14) 0.081(7) Uani 1 1 d . . .
C14 C 0.0422(16) 0.2635(15) 1.0407(15) 0.098(8) Uani 1 1 d . . .
H14 H 0.0099 0.2617 1.0676 0.118 Uiso 1 1 calc R . .
C15 C 0.0273(11) 0.2261(11) 0.9855(13) 0.079(7) Uani 1 1 d . . .
H15 H -0.0150 0.2004 0.9724 0.095 Uiso 1 1 calc R . .
C16 C 0.2745(11) 0.6865(11) 0.3461(10) 0.077(7) Uani 1 1 d . . .
H16A H 0.2967 0.6809 0.3086 0.092 Uiso 1 1 calc R . .
H16B H 0.2430 0.6962 0.3283 0.092 Uiso 1 1 calc R . .
C17 C 0.2416(10) 0.6260(11) 0.3859(12) 0.078(7) Uani 1 1 d . . .
C18 C 0.2582(10) 0.5801(12) 0.3891(12) 0.065(6) Uani 1 1 d . . .
C19 C 0.2303(11) 0.5313(11) 0.4310(12) 0.066(6) Uani 1 1 d . . .
H19 H 0.2441 0.5017 0.4340 0.079 Uiso 1 1 calc R . .
C20 C 0.1834(13) 0.5255(9) 0.4678(12) 0.075(7) Uani 1 1 d . . .
C21 C 0.1595(13) 0.5673(12) 0.4691(14) 0.098(8) Uani 1 1 d . . .
C22 C 0.1898(11) 0.6185(12) 0.4284(15) 0.100(9) Uani 1 1 d . . .
H22 H 0.1773 0.6491 0.4277 0.120 Uiso 1 1 calc R . .
C23 C 0.0975(16) 0.4342(12) 0.5118(15) 0.095(8) Uani 1 1 d . . .
C24 C 0.0821(14) 0.3898(11) 0.5738(13) 0.081(7) Uani 1 1 d . . .
C25 C 0.1296(12) 0.3886(11) 0.6102(13) 0.093(8) Uani 1 1 d . . .
H25 H 0.1727 0.4158 0.6013 0.111 Uiso 1 1 calc R . .
C26 C 0.1072(15) 0.3408(12) 0.6644(12) 0.087(7) Uani 1 1 d . . .
H26 H 0.1368 0.3368 0.6905 0.105 Uiso 1 1 calc R . .
C27 C 0.0071(11) 0.3121(12) 0.6400(12) 0.074(7) Uani 1 1 d . . .
H27 H -0.0358 0.2870 0.6512 0.089 Uiso 1 1 calc R . .
C28 C 0.0209(14) 0.3504(13) 0.5910(15) 0.092(8) Uani 1 1 d . . .
H28 H -0.0116 0.3512 0.5670 0.110 Uiso 1 1 calc R . .
C29 C 0.0770(18) 0.5893(18) 0.486(3) 0.23(3) Uani 1 1 d . . .
H29A H 0.0411 0.5767 0.5154 0.349 Uiso 1 1 calc R . .
H29B H 0.0623 0.5795 0.4407 0.349 Uiso 1 1 calc R . .
H29C H 0.1058 0.6344 0.4904 0.349 Uiso 1 1 calc R . .

loop_
_atom_site_aniso_label
_atom_site_aniso_U_11
_atom_site_aniso_U_22
_atom_site_aniso_U_33
_atom_site_aniso_U_23
_atom_site_aniso_U_13
_atom_site_aniso_U_12
I1 0.188(6) 0.242(7) 0.156(5) 0.000 0.000 0.113(5)
Pd1 0.0624(17) 0.0540(17) 0.0558(17) 0.000 0.000 0.0317(12)
F1 0.076(14) 0.076(14) 0.052(19) 0.000 0.000 0.038(7)
O1 0.153(18) 0.121(16) 0.28(3) 0.112(18) 0.14(2) 0.102(15)
N1 0.070(13) 0.070(14) 0.048(11) -0.005(10) -0.003(11) 0.044(12)
C1 0.039(18) 0.07(2) 0.09(3) 0.000 0.000 0.019(16)
B1 0.069(17) 0.069(17) 0.07(3) 0.000 0.000 0.035(8)
I2 0.325(12) 0.325(12) 0.188(11) 0.000 0.000 0.162(6)
F2 0.060(12) 0.053(13) 0.064(15) 0.006(11) 0.005(12) 0.035(10)
O2 0.090(13) 0.049(10) 0.124(14) 0.008(11) 0.011(11) 0.020(10)
N2 0.061(14) 0.076(13) 0.068(14) -0.017(12) -0.012(11) 0.046(12)
C2 0.062(16) 0.048(13) 0.068(16) 0.000(12) -0.004(13) 0.034(13)
I3 0.34(4) 0.41(5) 0.30(4) 0.04(4) 0.09(3) 0.24(4)
O3 0.101(14) 0.109(14) 0.107(15) 0.006(12) -0.032(12) 0.051(12)
N3 0.062(12) 0.041(11) 0.076(14) 0.009(9) 0.021(12) 0.008(11)
C3 0.081(18) 0.051(14) 0.053(14) 0.028(13) 0.006(14) 0.032(13)
I4 0.22(2) 0.207(18) 0.183(17) 0.007(15) 0.013(15) 0.160(17)
C4 0.12(2) 0.063(17) 0.072(17) 0.026(14) 0.030(19) 0.063(17)
I5 0.28(2) 0.29(2) 0.24(2) -0.165(18) -0.150(18) 0.24(2)
C5 0.10(2) 0.098(18) 0.060(15) 0.003(14) -0.007(14) 0.078(16)
C6 0.08(2) 0.10(2) 0.09(2) 0.031(17) 0.011(18) 0.062(19)
C7 0.056(18) 0.12(2) 0.059(17) 0.014(17) -0.009(14) 0.038(16)
C8 0.06(2) 0.050(15) 0.10(2) 0.008(15) -0.04(2) 0.009(15)
C9 0.14(3) 0.080(19) 0.09(2) -0.013(17) -0.02(2) 0.06(2)
C10 0.07(2) 0.08(2) 0.17(3) 0.04(2) -0.02(2) 0.021(17)
C11 0.09(2) 0.054(17) 0.10(2) 0.031(14) -0.02(2) 0.025(18)
C12 0.12(3) 0.09(2) 0.14(3) 0.05(2) 0.00(2) 0.04(2)
C13 0.046(19) 0.10(2) 0.09(2) -0.019(17) -0.007(18) 0.027(17)
C14 0.10(3) 0.11(2) 0.10(2) 0.00(2) 0.024(19) 0.06(2)
C15 0.078(18) 0.091(18) 0.075(19) -0.016(16) -0.018(15) 0.046(14)
C16 0.089(17) 0.092(18) 0.066(15) 0.016(16) -0.008(15) 0.057(15)
C17 0.064(17) 0.079(18) 0.083(17) -0.014(15) -0.033(15) 0.030(15)
C18 0.058(15) 0.079(18) 0.075(17) -0.023(16) -0.019(14) 0.047(15)
C19 0.056(15) 0.061(17) 0.074(17) 0.013(14) 0.003(13) 0.024(13)
C20 0.095(19) 0.028(13) 0.086(18) 0.019(13) 0.003(17) 0.018(14)
C21 0.10(2) 0.074(19) 0.13(2) 0.050(18) 0.048(18) 0.047(18)
C22 0.069(17) 0.09(2) 0.16(3) 0.01(2) 0.014(18) 0.047(15)
C23 0.12(3) 0.061(18) 0.09(2) 0.011(18) 0.02(2) 0.03(2)
C24 0.071(19) 0.060(16) 0.11(2) -0.005(15) -0.016(18) 0.031(16)
C25 0.073(18) 0.080(19) 0.088(18) -0.030(17) 0.012(17) 0.010(15)
C26 0.12(3) 0.063(16) 0.081(19) 0.007(15) -0.003(17) 0.043(18)
C27 0.085(18) 0.11(2) 0.055(15) 0.025(15) -0.007(14) 0.069(16)
C28 0.09(2) 0.09(2) 0.11(2) -0.023(19) -0.049(18) 0.062(19)
C29 0.19(4) 0.19(4) 0.37(7) 0.11(4) 0.18(5) 0.14(4)

loop_
_atom_type_symbol
_atom_type_description
_atom_type_scat_dispersion_real
_atom_type_scat_dispersion_imag
_atom_type_scat_source
C C 0.0181 0.0091 'International Tables Vol C Tables 4.2.6.8 and 6.1.1.4'
H H 0.0000 0.0000 'International Tables Vol C Tables 4.2.6.8 and 6.1.1.4'
B B 0.0090 0.0039 'International Tables Vol C Tables 4.2.6.8 and 6.1.1.4'
N N 0.0311 0.0180 'International Tables Vol C Tables 4.2.6.8 and 6.1.1.4'
O O 0.0492 0.0322 'International Tables Vol C Tables 4.2.6.8 and 6.1.1.4'
F F 0.0727 0.0534 'International Tables Vol C Tables 4.2.6.8 and 6.1.1.4'
Pd Pd 0.1215 3.9337 'International Tables Vol C Tables 4.2.6.8 and 6.1.1.4'
I I -0.3257 6.8362 'International Tables Vol C Tables 4.2.6.8 and 6.1.1.4'

loop_
_geom_angle_atom_site_label_1
_geom_angle_atom_site_label_2
_geom_angle_atom_site_label_3
_geom_angle
_geom_angle_site_symmetry_1
_geom_angle_site_symmetry_3
I1 I1 I1 60.001(1) 8_557 3
C2 Pd1 C2 81.4(13) 10_557 .
C2 Pd1 N3 171.1(9) 10_557 10_557
C2 Pd1 N3 92.6(8) . 10_557
C2 Pd1 N3 92.6(8) 10_557 .
C2 Pd1 N3 171.1(9) . .
N3 Pd1 N3 92.6(9) 10_557 .
B1 F1 F2 51.2(11) . 7_556
B1 F1 F2 51.2(11) . 9_556
F2 F1 F2 85.0(16) 7_556 9_556
B1 F1 F2 51.2(11) . 11_556
F2 F1 F2 85.0(16) 7_556 11_556
F2 F1 F2 85.0(16) 9_556 11_556
C21 O1 C29 116(2) . .
C2 N1 C4 105.7(18) . .
C2 N1 C5 125.6(19) . .
C4 N1 C5 128(2) . .
N2 C1 N2 105(2) . 10_557
F2 B1 F2 112.4(7) . 5
F2 B1 F2 180.0(7) . 7_556
F2 B1 F2 67.6(7) 5 7_556
F2 B1 F2 112.4(7) . 3
F2 B1 F2 112.4(7) 5 3
F2 B1 F2 67.6(7) 7_556 3
F2 B1 F2 67.6(7) . 9_556
F2 B1 F2 67.6(7) 5 9_556
F2 B1 F2 112.4(7) 7_556 9_556
F2 B1 F2 180.0(12) 3 9_556
F2 B1 F2 67.6(7) . 11_556
F2 B1 F2 179.999(2) 5 11_556
F2 B1 F2 112.4(7) 7_556 11_556
F2 B1 F2 67.6(7) 3 11_556
F2 B1 F2 112.4(7) 9_556 11_556
F2 B1 F1 73.7(8) . 7_556
F2 B1 F1 73.7(8) 5 7_556
F2 B1 F1 106.4(8) 7_556 7_556
F2 B1 F1 73.7(8) 3 7_556
F2 B1 F1 106.4(8) 9_556 7_556
F2 B1 F1 106.3(8) 11_556 7_556
F2 B1 F1 106.3(8) . .
F2 B1 F1 106.3(8) 5 .
F2 B1 F1 73.7(8) 7_556 .
F2 B1 F1 106.3(8) 3 .
F2 B1 F1 73.7(8) 9_556 .
F2 B1 F1 73.7(8) 11_556 .
F1 B1 F1 180.000(5) 7_556 .
I3 I2 I3 87.8(11) 3_665 .
I3 I2 I3 87.8(11) 3_665 5_565
I3 I2 I3 87.8(11) . 5_565
B1 F2 F2 56.2(3) . 11_556
B1 F2 F2 56.2(3) . 9_556
F2 F2 F2 96.7(16) 11_556 9_556
B1 F2 F1 55.1(11) . 7_556
F2 F2 F1 88.9(9) 11_556 7_556
F2 F2 F1 88.9(9) 9_556 7_556
C23 O2 C20 115(2) . .
C2 N2 C3 113.2(17) . .
C2 N2 C1 121(2) . .
C3 N2 C1 125(2) . .
N2 C2 N1 106.4(16) . .
N2 C2 Pd1 122.5(17) . .
N1 C2 Pd1 131.0(17) . .
F3 B2 F3 126(3) . 10_557
F3 B2 F5 107(2) . .
F3 B2 F5 107(2) 10_557 .
F3 B2 F4 109.1(19) . .
F3 B2 F4 109.1(19) 10_557 .
F5 B2 F4 95(3) . .
C26 N3 C27 119(2) . .
C26 N3 Pd1 120.9(18) . .
C27 N3 Pd1 119.6(17) . .
C4 C3 N2 104(2) . .
F7 B3 F6 111(2) . 10_557
F7 B3 F6 111(2) . .
F6 B3 F6 120(3) 10_557 .
F7 B3 F8 116(4) . .
F6 B3 F8 99(2) 10_557 .
F6 B3 F8 99(2) . .
C3 C4 N1 111(2) . .
N1 C5 C6 115.7(18) . .
C7 C6 C15 120(3) . .
C7 C6 C5 120(2) . .
C15 C6 C5 120(2) . .
C6 C7 C8 118(2) . .
C13 C8 C9 126(3) . .
C13 C8 C7 120(2) . .
C9 C8 C7 114(3) . .
C8 C9 C10 114(3) . .
C11 C10 C9 124(3) . .
C12 C11 C10 122(3) . .
C11 C12 C13 117(3) . .
C14 C13 C8 123(3) . .
C14 C13 C12 119(3) . .
C8 C13 C12 118(3) . .
C13 C14 C15 120(3) . .
C14 C15 C6 119(2) . .
C18 C16 C17 111.0(16) 5_565 .
C18 C17 C22 117(2) . .
C18 C17 C16 126(2) . .
C22 C17 C16 116(2) . .
C19 C18 C17 122(2) . .
C19 C18 C16 120(2) . 3_665
C17 C18 C16 118(2) . 3_665
C20 C19 C18 119(2) . .
C19 C20 O2 118(2) . .
C19 C20 C21 126(2) . .
O2 C20 C21 116(2) . .
O1 C21 C22 124(2) . .
O1 C21 C20 121(2) . .
C22 C21 C20 115(2) . .
C21 C22 C17 120(2) . .
O3 C23 O2 132(3) . .
O3 C23 C24 124(3) . .
O2 C23 C24 104(3) . .
C28 C24 C25 119(2) . .
C28 C24 C23 119(3) . .
C25 C24 C23 122(3) . .
C24 C25 C26 115(2) . .
N3 C26 C25 121(2) . .
C28 C27 N3 125(2) . .
C27 C28 C24 121(2) . .

loop_
_geom_bond_atom_site_label_1
_geom_bond_atom_site_label_2
_geom_bond_distance
_geom_bond_site_symmetry_2
I1 I1 2.558(13) 8_557
I1 I1 2.558(13) 3
Pd1 C2 2.00(2) 10_557
Pd1 C2 2.00(2) .
Pd1 N3 2.096(17) 10_557
Pd1 N3 2.096(17) .
F1 B1 1.48(3) .
F1 F2 1.74(3) 7_556
F1 F2 1.74(3) 9_556
F1 F2 1.74(3) 11_556
O1 C21 1.32(3) .
O1 C29 1.49(4) .
N1 C2 1.36(2) .
N1 C4 1.45(3) .
N1 C5 1.44(3) .
C1 N2 1.47(2) .
C1 N2 1.47(2) 10_557
B1 F2 1.411(18) .
B1 F2 1.411(18) 5
B1 F2 1.411(18) 7_556
B1 F2 1.411(18) 3
B1 F2 1.411(18) 9_556
B1 F2 1.411(18) 11_556
B1 F1 1.48(3) 7_556
I2 I3 2.70(3) 3_665
I2 I3 2.70(3) .
I2 I3 2.70(3) 5_565
F2 F2 1.57(2) 11_556
F2 F2 1.57(2) 9_556
F2 F1 1.74(3) 7_556
O2 C23 1.34(3) .
O2 C20 1.47(3) .
N2 C2 1.33(2) .
N2 C3 1.40(2) .
B2 F3 1.34(2) .
B2 F3 1.34(2) 10_557
B2 F5 1.40(4) .
B2 F4 1.51(4) .
O3 C23 1.17(3) .
N3 C26 1.28(3) .
N3 C27 1.33(3) .
C3 C4 1.31(3) .
B3 F7 1.31(3) .
B3 F6 1.36(2) 10_557
B3 F6 1.36(2) .
B3 F8 1.46(4) .
I4 I5 2.72(3) .
C5 C6 1.57(3) .
C6 C7 1.30(3) .
C6 C15 1.43(3) .
C7 C8 1.45(3) .
C8 C13 1.31(3) .
C8 C9 1.42(3) .
C9 C10 1.37(4) .
C10 C11 1.36(4) .
C11 C12 1.36(4) .
C12 C13 1.50(4) .
C13 C14 1.30(3) .
C14 C15 1.38(3) .
C16 C18 1.55(3) 5_565
C16 C17 1.53(3) .
C17 C18 1.39(3) .
C17 C22 1.48(3) .
C18 C19 1.35(3) .
C18 C16 1.55(3) 3_665
C19 C20 1.33(3) .
C20 C21 1.42(3) .
C21 C22 1.38(3) .
C23 C24 1.59(4) .
C24 C28 1.37(3) .
C24 C25 1.40(3) .
C25 C26 1.51(3) .
C27 C28 1.30(3) .
